data_7112693
loop_
_publ_author_name
'Sykes, Daniel'
'Ward, Michael D.'

_publ_section_title
;
 Visible-light sensitisation of Tb(III) luminescence using a blue-emitting
 Ir(III) complex as energy-donor.
;
_journal_issue 8
_journal_name_full 'Chemical communications (Cambridge, England)'
_journal_page_first 2279
_journal_page_last 2281
_journal_paper_doi 10.1039/c0cc04562d
_journal_volume 47
_journal_year 2011
_chemical_formula_sum 'C53 H39 Cl3 F4 Ir N9 O4'
_chemical_formula_weight 1240.48
_chemical_name_systematic
;
?
;
_space_group_IT_number 14
_symmetry_cell_setting monoclinic
_symmetry_space_group_name_Hall '-P 2ybc'
_symmetry_space_group_name_H-M 'P 1 21/c 1'
_atom_sites_solution_hydrogens geom
_atom_sites_solution_primary direct
_atom_sites_solution_secondary difmap
_audit_creation_method SHELXL-97
_cell_angle_alpha 90.00
_cell_angle_beta 113.843(2)
_cell_angle_gamma 90.00
_cell_formula_units_Z 4
_cell_length_a 19.1604(7)
_cell_length_b 12.2450(4)
_cell_length_c 23.0661(9)
_cell_measurement_temperature 100(2)
_cell_volume 4949.9(3)
_computing_structure_refinement 'SHELXL-97 (Sheldrick, 1997)'
_computing_structure_solution 'SHELXS-97 (Sheldrick, 1990)'
_diffrn_ambient_temperature 100(2)
_diffrn_measured_fraction_theta_full 0.969
_diffrn_measured_fraction_theta_max 0.969
_diffrn_measurement_device_type 'Bruker APEX-II CCD'
_diffrn_measurement_method '\f and \w scans'
_diffrn_radiation_monochromator graphite
_diffrn_radiation_source 'fine-focus sealed tube'
_diffrn_radiation_type MoK\a
_diffrn_radiation_wavelength 0.71073
_diffrn_reflns_av_R_equivalents 0.0772
_diffrn_reflns_av_sigmaI/netI 0.0893
_diffrn_reflns_limit_h_max 21
_diffrn_reflns_limit_h_min -24
_diffrn_reflns_limit_k_max 15
_diffrn_reflns_limit_k_min -15
_diffrn_reflns_limit_l_max 29
_diffrn_reflns_limit_l_min -10
_diffrn_reflns_number 43869
_diffrn_reflns_theta_full 27.51
_diffrn_reflns_theta_max 27.51
_diffrn_reflns_theta_min 1.16
_exptl_absorpt_coefficient_mu 2.932
_exptl_absorpt_correction_T_max 0.58
_exptl_absorpt_correction_T_min 0.40
_exptl_absorpt_correction_type multi-scan
_exptl_absorpt_process_details SADABS
_exptl_crystal_colour yellow
_exptl_crystal_density_diffrn 1.665
_exptl_crystal_density_method 'not measured'
_exptl_crystal_description block
_exptl_crystal_F_000 2464
_exptl_crystal_size_max 0.3
_exptl_crystal_size_mid 0.3
_exptl_crystal_size_min 0.2
_refine_diff_density_max 1.534
_refine_diff_density_min -1.561
_refine_diff_density_rms 0.154
_refine_ls_extinction_method none
_refine_ls_goodness_of_fit_ref 0.861
_refine_ls_hydrogen_treatment constr
_refine_ls_matrix_type full
_refine_ls_number_parameters 667
_refine_ls_number_reflns 11017
_refine_ls_number_restraints 4
_refine_ls_restrained_S_all 0.862
_refine_ls_R_factor_all 0.0962
_refine_ls_R_factor_gt 0.0458
_refine_ls_shift/su_max 0.000
_refine_ls_shift/su_mean 0.000
_refine_ls_structure_factor_coef Fsqd
_refine_ls_weighting_details 'calc w=1/[\s^2^(Fo^2^)+(0.1000P)^2^+0.0000P] where P=(Fo^2^+2Fc^2^)/3'
_refine_ls_weighting_scheme calc
_refine_ls_wR_factor_gt 0.1127
_refine_ls_wR_factor_ref 0.1480
_reflns_number_gt 7016
_reflns_number_total 11017
_reflns_threshold_expression >2sigma(I)
_cod_data_source_file c0cc04562d.txt
_cod_data_source_block imw15224thgo
_cod_depositor_comments
;
The following automatic conversions were performed:

'_symmetry_cell_setting' value 'Monoclinic' changed to 'monoclinic'
according to
/usr/data/users/saulius/automatic-downloads/retrospective/RSC/lib/dictionaries/cif_core.dic
dictionary named 'cif_core.dic' version 2.4.2 from
2011-04-26.

'_exptl_absorpt_correction_type' value 'Multi-scan'
changed to 'multi-scan' according to
/usr/data/users/saulius/automatic-downloads/retrospective/RSC/lib/dictionaries/cif_core.dic
dictionary named 'cif_core.dic' version 2.4.2 from 2011-04-26.

Automatic conversion script
Id: cif_fix_values 2281 2013-09-26 08:29:07Z andrius 
;
_cod_original_sg_symbol_H-M P2(1)/c
_cod_database_code 7112693

loop_
_symmetry_equiv_pos_as_xyz
'x, y, z'
'-x, y+1/2, -z+1/2'
'-x, -y, -z'
'x, -y-1/2, z-1/2'

loop_
_atom_site_label
_atom_site_type_symbol
_atom_site_fract_x
_atom_site_fract_y
_atom_site_fract_z
_atom_site_U_iso_or_equiv
_atom_site_adp_type
_atom_site_occupancy
_atom_site_symmetry_multiplicity
_atom_site_calc_flag
_atom_site_refinement_flags
Ir1 Ir 0.267783(15) 0.297478(19) 0.435332(12) 0.02740(10) Uani 1 1 d .
F1 F 0.4799(3) 0.3092(4) 0.6673(2) 0.0711(16) Uani 1 1 d .
C1 C 0.3204(5) 0.8348(6) 0.1613(3) 0.051(2) Uani 1 1 d D
H1A H 0.2736 0.8317 0.1688 0.061 Uiso 1 1 calc R
N1 N 0.9832(4) 0.4903(5) 0.3473(3) 0.0382(14) Uani 1 1 d .
Cl1 Cl 0.29457(14) 0.80778(17) 0.08075(10) 0.0580(6) Uani 1 1 d D
F2 F 0.4743(3) 0.6154(4) 0.5446(2) 0.0592(13) Uani 1 1 d .
Cl2 Cl 0.38196(17) 0.7389(3) 0.20979(13) 0.0858(9) Uani 1 1 d D
F3 F 0.3806(3) 0.3914(5) 0.2671(2) 0.0770(17) Uani 1 1 d .
O3 O 1.0314(4) 0.5519(5) 0.3835(3) 0.0701(19) Uani 1 1 d .
Cl3 Cl 0.3568(2) 0.9699(2) 0.17926(13) 0.1001(11) Uani 1 1 d D
F4 F 0.4875(3) 0.0829(4) 0.3889(3) 0.091(2) Uani 1 1 d .
O4 O 0.9879(4) 0.4519(5) 0.3002(3) 0.0630(17) Uani 1 1 d .
O5 O 0.9287(4) 0.4623(6) 0.3612(3) 0.077(2) Uani 1 1 d .
O6 O 0.8047(3) 0.3444(5) 0.2900(3) 0.0574(15) Uani 1 1 d .
N11 N 0.2427(3) 0.4240(4) 0.3721(3) 0.0346(14) Uani 1 1 d .
C12 C 0.2845(4) 0.4317(6) 0.3374(3) 0.0413(18) Uani 1 1 d .
C13 C 0.2758(5) 0.5257(7) 0.2980(4) 0.058(3) Uani 1 1 d .
H13A H 0.3055 0.5338 0.2749 0.070 Uiso 1 1 calc R
C14 C 0.2227(5) 0.6037(6) 0.2950(4) 0.056(2) Uani 1 1 d .
H14A H 0.2181 0.6671 0.2714 0.068 Uiso 1 1 calc R
C15 C 0.1773(5) 0.5878(6) 0.3264(4) 0.053(2) Uani 1 1 d .
H15A H 0.1383 0.6368 0.3218 0.063 Uiso 1 1 calc R
C16 C 0.1893(5) 0.4984(6) 0.3652(3) 0.0429(18) Uani 1 1 d .
H16A H 0.1589 0.4895 0.3877 0.052 Uiso 1 1 calc R
C21 C 0.3373(4) 0.2605(6) 0.3923(3) 0.0341(16) Uani 1 1 d .
C22 C 0.3365(4) 0.3370(7) 0.3459(3) 0.0423(19) Uani 1 1 d .
C23 C 0.3827(5) 0.3206(8) 0.3134(5) 0.058(3) Uani 1 1 d .
C24 C 0.4315(6) 0.2384(9) 0.3256(5) 0.071(3) Uani 1 1 d .
H24A H 0.4619 0.2296 0.3030 0.085 Uiso 1 1 calc R
C25 C 0.4359(5) 0.1665(8) 0.3726(6) 0.071(3) Uani 1 1 d .
C26 C 0.3888(4) 0.1731(6) 0.4061(4) 0.047(2) Uani 1 1 d .
H26A H 0.3917 0.1211 0.4364 0.057 Uiso 1 1 calc R
N31 N 0.3020(3) 0.1756(4) 0.5022(3) 0.0306(13) Uani 1 1 d .
C32 C 0.3562(4) 0.2043(6) 0.5594(4) 0.0387(17) Uani 1 1 d .
C33 C 0.3767(4) 0.1324(6) 0.6106(4) 0.0448(19) Uani 1 1 d .
H33A H 0.4123 0.1529 0.6504 0.054 Uiso 1 1 calc R
C34 C 0.3432(5) 0.0303(6) 0.6012(4) 0.051(2) Uani 1 1 d .
H34A H 0.3570 -0.0189 0.6347 0.061 Uiso 1 1 calc R
C35 C 0.2899(4) 0.0016(6) 0.5431(4) 0.0455(19) Uani 1 1 d .
H35A H 0.2678 -0.0674 0.5363 0.055 Uiso 1 1 calc R
C36 C 0.2697(4) 0.0766(5) 0.4949(4) 0.0357(16) Uani 1 1 d .
H36A H 0.2321 0.0580 0.4556 0.043 Uiso 1 1 calc R
C41 C 0.3568(4) 0.3718(5) 0.5016(3) 0.0318(15) Uani 1 1 d .
C42 C 0.3898(4) 0.3139(5) 0.5596(3) 0.0351(16) Uani 1 1 d .
C43 C 0.4488(5) 0.3611(6) 0.6096(4) 0.047(2) Uani 1 1 d .
C44 C 0.4798(5) 0.4612(6) 0.6072(4) 0.051(2) Uani 1 1 d .
H44A H 0.5201 0.4905 0.6418 0.062 Uiso 1 1 calc R
C45 C 0.4472(5) 0.5150(6) 0.5503(4) 0.046(2) Uani 1 1 d .
C46 C 0.3861(4) 0.4732(6) 0.4975(4) 0.0391(17) Uani 1 1 d .
H46A H 0.3654 0.5132 0.4601 0.047 Uiso 1 1 calc R
N51 N 0.1886(3) 0.3473(4) 0.4760(3) 0.0300(12) Uani 1 1 d .
C52 C 0.1175(4) 0.3036(5) 0.4503(3) 0.0277(14) Uani 1 1 d .
C53 C 0.0633(4) 0.3299(5) 0.4735(3) 0.0342(16) Uani 1 1 d .
H53A H 0.0143 0.3012 0.4543 0.041 Uiso 1 1 calc R
C54 C 0.0813(4) 0.3976(6) 0.5244(3) 0.0369(16) Uani 1 1 d .
H54A H 0.0457 0.4132 0.5412 0.044 Uiso 1 1 calc R
C55 C 0.1534(4) 0.4426(5) 0.5507(4) 0.0398(18) Uani 1 1 d .
H55A H 0.1667 0.4907 0.5846 0.048 Uiso 1 1 calc R
C56 C 0.2059(4) 0.4152(5) 0.5257(3) 0.0341(16) Uani 1 1 d .
H56A H 0.2547 0.4447 0.5440 0.041 Uiso 1 1 calc R
N61 N 0.1611(3) 0.2204(4) 0.3769(2) 0.0288(12) Uani 1 1 d .
N62 N 0.1330(3) 0.1547(4) 0.3257(3) 0.0302(12) Uani 1 1 d .
C63 C 0.0597(4) 0.1288(6) 0.3118(3) 0.0360(16) Uani 1 1 d .
H63A H 0.0286 0.0853 0.2783 0.043 Uiso 1 1 calc R
C64 C 0.0390(4) 0.1767(5) 0.3550(3) 0.0346(16) Uani 1 1 d .
H64A H -0.0083 0.1726 0.3572 0.041 Uiso 1 1 calc R
C65 C 0.1037(4) 0.2345(5) 0.3959(3) 0.0297(15) Uani 1 1 d .
C71 C 0.1744(4) 0.1369(5) 0.2852(3) 0.0313(15) Uani 1 1 d .
H71A H 0.1574 0.0689 0.2622 0.038 Uiso 1 1 calc R
H71B H 0.2284 0.1300 0.3117 0.038 Uiso 1 1 calc R
C72 C 0.1626(4) 0.2289(5) 0.2383(3) 0.0291(15) Uani 1 1 d .
C73 C 0.1944(4) 0.2196(5) 0.1945(3) 0.0302(15) Uani 1 1 d .
H73A H 0.2240 0.1591 0.1950 0.036 Uiso 1 1 calc R
C74 C 0.1819(5) 0.3011(6) 0.1497(4) 0.0428(18) Uani 1 1 d .
H74A H 0.2014 0.2924 0.1190 0.051 Uiso 1 1 calc R
C75 C 0.1410(4) 0.3959(5) 0.1491(3) 0.0312(15) Uani 1 1 d .
C76 C 0.1109(4) 0.4041(5) 0.1941(3) 0.0277(14) Uani 1 1 d .
H76A H 0.0831 0.4659 0.1949 0.033 Uiso 1 1 calc R
C77 C 0.1212(4) 0.3215(5) 0.2384(3) 0.0284(15) Uani 1 1 d .
H77A H 0.1002 0.3287 0.2682 0.034 Uiso 1 1 calc R
C81 C 0.1277(4) 0.4825(5) 0.1009(3) 0.0318(15) Uani 1 1 d .
C82 C 0.1359(4) 0.5933(5) 0.1186(3) 0.0341(16) Uani 1 1 d .
H82A H 0.1503 0.6121 0.1610 0.041 Uiso 1 1 calc R
C83 C 0.1228(4) 0.6747(5) 0.0737(3) 0.0349(16) Uani 1 1 d .
H83A H 0.1298 0.7473 0.0865 0.042 Uiso 1 1 calc R
C84 C 0.0999(4) 0.6502(6) 0.0111(3) 0.0371(17) Uani 1 1 d .
C85 C 0.0902(4) 0.5401(6) -0.0079(3) 0.0399(17) Uani 1 1 d .
H85A H 0.0739 0.5221 -0.0505 0.048 Uiso 1 1 calc R
C86 C 0.1049(4) 0.4590(6) 0.0369(3) 0.0405(18) Uani 1 1 d .
H86A H 0.0994 0.3865 0.0239 0.049 Uiso 1 1 calc R
C87 C 0.0854(5) 0.7401(6) -0.0380(4) 0.0414(18) Uani 1 1 d .
H87A H 0.0308 0.7504 -0.0609 0.050 Uiso 1 1 calc R
H87B H 0.1069 0.8081 -0.0167 0.050 Uiso 1 1 calc R
N91 N 0.1948(3) 0.7098(4) -0.0626(3) 0.0323(13) Uani 1 1 d .
N92 N 0.1189(3) 0.7135(4) -0.0827(3) 0.0345(13) Uani 1 1 d .
C93 C 0.0830(4) 0.6743(5) -0.1424(3) 0.0356(16) Uani 1 1 d .
H93A H 0.0305 0.6687 -0.1653 0.043 Uiso 1 1 calc R
C94 C 0.1385(4) 0.6445(5) -0.1628(3) 0.0338(16) Uani 1 1 d .
H94A H 0.1321 0.6146 -0.2017 0.041 Uiso 1 1 calc R
C95 C 0.2064(4) 0.6696(5) -0.1117(3) 0.0321(15) Uani 1 1 d .
N101 N 0.2920(4) 0.6157(5) -0.1587(3) 0.0400(14) Uani 1 1 d .
C102 C 0.2849(4) 0.6590(5) -0.1083(3) 0.0333(16) Uani 1 1 d .
C103 C 0.3469(5) 0.6966(7) -0.0562(4) 0.054(2) Uani 1 1 d .
H10C H 0.3403 0.7275 -0.0219 0.065 Uiso 1 1 calc R
C104 C 0.4192(5) 0.6872(8) -0.0562(5) 0.062(3) Uani 1 1 d .
H10A H 0.4618 0.7122 -0.0218 0.074 Uiso 1 1 calc R
C105 C 0.4271(5) 0.6413(7) -0.1068(5) 0.065(3) Uani 1 1 d .
H10D H 0.4750 0.6338 -0.1077 0.078 Uiso 1 1 calc R
C106 C 0.3622(5) 0.6059(7) -0.1569(4) 0.050(2) Uani 1 1 d .
H10B H 0.3677 0.5736 -0.1913 0.059 Uiso 1 1 calc R

loop_
_atom_site_aniso_label
_atom_site_aniso_U_11
_atom_site_aniso_U_22
_atom_site_aniso_U_33
_atom_site_aniso_U_23
_atom_site_aniso_U_13
_atom_site_aniso_U_12
Ir1 0.02916(16) 0.02253(13) 0.03185(15) -0.00392(11) 0.01371(12) -0.00355(11)
F1 0.076(4) 0.052(3) 0.049(3) 0.000(2) -0.013(3) -0.006(3)
C1 0.056(6) 0.052(5) 0.052(5) 0.002(4) 0.030(5) -0.003(4)
N1 0.044(4) 0.031(3) 0.032(3) -0.003(3) 0.007(3) -0.001(3)
Cl1 0.0764(16) 0.0584(13) 0.0473(12) 0.0011(10) 0.0335(12) 0.0046(11)
F2 0.063(3) 0.041(2) 0.071(3) -0.015(2) 0.025(3) -0.026(2)
Cl2 0.088(2) 0.106(2) 0.0632(16) 0.0182(15) 0.0309(16) 0.0470(18)
F3 0.090(4) 0.104(4) 0.058(3) -0.019(3) 0.052(3) -0.045(3)
O3 0.083(5) 0.054(4) 0.077(4) -0.027(3) 0.037(4) -0.017(3)
Cl3 0.149(3) 0.085(2) 0.0646(17) -0.0060(14) 0.0414(19) -0.059(2)
F4 0.063(4) 0.066(4) 0.165(6) -0.033(4) 0.068(4) 0.000(3)
O4 0.092(5) 0.059(4) 0.041(3) -0.008(3) 0.029(3) -0.004(3)
O5 0.059(4) 0.102(5) 0.078(5) -0.031(4) 0.035(4) -0.018(4)
O6 0.059(4) 0.071(4) 0.047(3) 0.009(3) 0.026(3) -0.012(3)
N11 0.040(4) 0.032(3) 0.030(3) -0.003(2) 0.011(3) -0.012(3)
C12 0.050(5) 0.039(4) 0.035(4) -0.007(3) 0.016(4) -0.017(4)
C13 0.073(7) 0.065(6) 0.033(4) -0.011(4) 0.018(5) -0.041(5)
C14 0.084(7) 0.026(4) 0.042(5) -0.002(3) 0.009(5) -0.011(4)
C15 0.081(7) 0.030(4) 0.040(4) -0.002(3) 0.017(5) -0.012(4)
C16 0.054(5) 0.026(3) 0.040(4) -0.002(3) 0.010(4) -0.006(3)
C21 0.032(4) 0.030(3) 0.039(4) -0.016(3) 0.013(3) -0.009(3)
C22 0.044(5) 0.053(4) 0.034(4) -0.019(3) 0.020(4) -0.022(4)
C23 0.048(5) 0.070(6) 0.067(6) -0.029(5) 0.034(5) -0.029(5)
C24 0.074(7) 0.080(7) 0.091(8) -0.040(6) 0.067(7) -0.041(6)
C25 0.044(5) 0.054(5) 0.121(9) -0.052(6) 0.040(6) -0.012(4)
C26 0.038(5) 0.039(4) 0.067(6) -0.023(4) 0.024(4) -0.011(3)
N31 0.026(3) 0.023(3) 0.039(3) -0.004(2) 0.010(3) -0.004(2)
C32 0.037(4) 0.030(4) 0.050(5) -0.005(3) 0.019(4) 0.003(3)
C33 0.045(5) 0.042(4) 0.037(4) -0.001(3) 0.006(4) 0.002(4)
C34 0.054(5) 0.040(4) 0.056(5) 0.021(4) 0.019(5) 0.010(4)
C35 0.045(5) 0.040(4) 0.048(5) 0.002(4) 0.016(4) -0.005(4)
C36 0.029(4) 0.031(4) 0.045(4) 0.003(3) 0.013(3) -0.001(3)
C41 0.036(4) 0.028(3) 0.037(4) -0.004(3) 0.020(3) 0.001(3)
C42 0.035(4) 0.029(4) 0.039(4) -0.008(3) 0.013(3) 0.004(3)
C43 0.046(5) 0.036(4) 0.047(5) -0.005(3) 0.005(4) 0.001(4)
C44 0.052(5) 0.042(5) 0.049(5) -0.009(4) 0.010(4) -0.009(4)
C45 0.048(5) 0.035(4) 0.062(5) -0.019(4) 0.029(4) -0.014(4)
C46 0.042(5) 0.030(4) 0.043(4) -0.013(3) 0.015(4) -0.011(3)
N51 0.035(3) 0.023(3) 0.034(3) -0.003(2) 0.017(3) 0.005(2)
C52 0.029(4) 0.022(3) 0.034(4) 0.005(3) 0.014(3) 0.000(3)
C53 0.031(4) 0.032(3) 0.042(4) -0.001(3) 0.017(3) 0.000(3)
C54 0.037(4) 0.036(4) 0.045(4) 0.006(3) 0.024(4) 0.002(3)
C55 0.055(5) 0.024(3) 0.051(5) 0.001(3) 0.033(4) 0.003(3)
C56 0.041(4) 0.025(3) 0.039(4) -0.003(3) 0.019(4) -0.005(3)
N61 0.036(3) 0.025(3) 0.025(3) 0.000(2) 0.011(3) -0.004(2)
N62 0.031(3) 0.027(3) 0.030(3) -0.004(2) 0.008(3) -0.004(2)
C63 0.032(4) 0.034(4) 0.040(4) 0.005(3) 0.012(3) -0.007(3)
C64 0.031(4) 0.034(4) 0.042(4) -0.002(3) 0.018(4) -0.009(3)
C65 0.036(4) 0.022(3) 0.031(4) 0.004(3) 0.014(3) -0.001(3)
C71 0.037(4) 0.024(3) 0.029(4) 0.000(3) 0.010(3) -0.001(3)
C72 0.023(3) 0.022(3) 0.035(4) -0.004(3) 0.004(3) -0.001(2)
C73 0.031(4) 0.039(4) 0.026(3) -0.001(3) 0.017(3) 0.004(3)
C74 0.057(5) 0.039(4) 0.046(4) -0.003(4) 0.034(4) 0.007(4)
C75 0.033(4) 0.024(3) 0.034(4) 0.004(3) 0.011(3) 0.002(3)
C76 0.029(4) 0.023(3) 0.034(4) -0.003(3) 0.016(3) 0.002(3)
C77 0.027(4) 0.031(3) 0.031(4) -0.007(3) 0.015(3) -0.007(3)
C81 0.034(4) 0.031(4) 0.039(4) -0.001(3) 0.024(3) 0.003(3)
C82 0.037(4) 0.038(4) 0.031(4) 0.000(3) 0.018(3) -0.001(3)
C83 0.043(4) 0.022(3) 0.046(4) 0.003(3) 0.023(4) 0.004(3)
C84 0.042(4) 0.036(4) 0.043(4) 0.011(3) 0.027(4) 0.011(3)
C85 0.046(5) 0.040(4) 0.036(4) 0.002(3) 0.019(4) 0.003(3)
C86 0.053(5) 0.033(4) 0.046(5) 0.002(3) 0.031(4) -0.001(3)
C87 0.046(5) 0.043(4) 0.040(4) 0.007(3) 0.023(4) 0.008(4)
N91 0.030(3) 0.036(3) 0.033(3) 0.007(3) 0.014(3) 0.004(3)
N92 0.031(3) 0.040(3) 0.035(3) 0.012(3) 0.014(3) 0.006(3)
C93 0.031(4) 0.036(4) 0.037(4) 0.007(3) 0.010(3) 0.000(3)
C94 0.033(4) 0.026(3) 0.039(4) 0.005(3) 0.011(3) 0.000(3)
C95 0.034(4) 0.031(3) 0.028(4) 0.011(3) 0.009(3) 0.001(3)
N101 0.047(4) 0.034(3) 0.043(4) 0.001(3) 0.023(3) 0.003(3)
C102 0.042(4) 0.026(3) 0.033(4) 0.006(3) 0.017(4) 0.005(3)
C103 0.041(5) 0.073(6) 0.047(5) -0.015(4) 0.016(4) 0.001(4)
C104 0.037(5) 0.081(7) 0.060(6) -0.021(5) 0.011(5) -0.005(4)
C105 0.055(6) 0.060(6) 0.097(8) -0.018(5) 0.047(6) -0.007(5)
C106 0.053(5) 0.052(5) 0.054(5) 0.001(4) 0.031(5) 0.002(4)

loop_
_atom_type_symbol
_atom_type_description
_atom_type_scat_dispersion_real
_atom_type_scat_dispersion_imag
_atom_type_scat_source
C C 0.0033 0.0016 'International Tables Vol C Tables 4.2.6.8 and 6.1.1.4'
H H 0.0000 0.0000 'International Tables Vol C Tables 4.2.6.8 and 6.1.1.4'
N N 0.0061 0.0033 'International Tables Vol C Tables 4.2.6.8 and 6.1.1.4'
O O 0.0106 0.0060 'International Tables Vol C Tables 4.2.6.8 and 6.1.1.4'
F F 0.0171 0.0103 'International Tables Vol C Tables 4.2.6.8 and 6.1.1.4'
Cl Cl 0.1484 0.1585 'International Tables Vol C Tables 4.2.6.8 and 6.1.1.4'
Ir Ir -1.4442 7.9887 'International Tables Vol C Tables 4.2.6.8 and 6.1.1.4'

loop_
_geom_angle_atom_site_label_1
_geom_angle_atom_site_label_2
_geom_angle_atom_site_label_3
_geom_angle
C41 Ir1 C21 87.1(3)
C41 Ir1 N11 94.7(2)
C21 Ir1 N11 80.2(3)
C41 Ir1 N31 80.9(2)
C21 Ir1 N31 97.7(3)
N11 Ir1 N31 175.3(2)
C41 Ir1 N61 168.5(2)
C21 Ir1 N61 104.1(2)
N11 Ir1 N61 89.8(2)
N31 Ir1 N61 94.9(2)
C41 Ir1 N51 94.0(2)
C21 Ir1 N51 175.4(2)
N11 Ir1 N51 95.2(2)
N31 Ir1 N51 86.9(2)
N61 Ir1 N51 75.0(2)
Cl2 C1 Cl1 112.8(4)
Cl2 C1 Cl3 112.5(5)
Cl1 C1 Cl3 109.8(4)
O4 N1 O3 122.5(7)
O4 N1 O5 119.4(7)
O3 N1 O5 118.0(6)
C16 N11 C12 119.6(6)
C16 N11 Ir1 123.4(5)
C12 N11 Ir1 116.9(5)
N11 C12 C13 119.3(8)
N11 C12 C22 113.2(6)
C13 C12 C22 127.6(7)
C14 C13 C12 119.0(8)
C15 C14 C13 119.6(8)
C14 C15 C16 119.3(9)
N11 C16 C15 122.9(8)
C26 C21 C22 117.8(7)
C26 C21 Ir1 127.4(6)
C22 C21 Ir1 114.7(5)
C23 C22 C21 119.9(8)
C23 C22 C12 125.5(8)
C21 C22 C12 114.7(6)
C24 C23 F3 116.4(8)
C24 C23 C22 123.1(10)
F3 C23 C22 120.5(9)
C23 C24 C25 117.8(8)
F4 C25 C24 120.3(9)
F4 C25 C26 116.4(10)
C24 C25 C26 123.3(9)
C21 C26 C25 118.0(9)
C36 N31 C32 119.4(6)
C36 N31 Ir1 124.9(5)
C32 N31 Ir1 115.4(4)
N31 C32 C33 120.2(6)
N31 C32 C42 113.4(6)
C33 C32 C42 126.4(7)
C34 C33 C32 118.9(7)
C35 C34 C33 120.3(7)
C34 C35 C36 118.6(7)
N31 C36 C35 122.6(7)
C46 C41 C42 118.4(7)
C46 C41 Ir1 127.1(6)
C42 C41 Ir1 114.4(5)
C43 C42 C41 118.9(7)
C43 C42 C32 126.2(7)
C41 C42 C32 114.9(6)
C44 C43 C42 124.4(8)
C44 C43 F1 115.2(7)
C42 C43 F1 120.4(7)
C43 C44 C45 115.5(8)
F2 C45 C44 118.8(7)
F2 C45 C46 117.6(7)
C44 C45 C46 123.5(7)
C41 C46 C45 119.3(7)
C56 N51 C52 118.3(6)
C56 N51 Ir1 124.7(5)
C52 N51 Ir1 117.0(4)
N51 C52 C53 121.1(6)
N51 C52 C65 114.2(6)
C53 C52 C65 124.6(6)
C54 C53 C52 120.4(7)
C53 C54 C55 118.7(6)
C54 C55 C56 119.2(7)
N51 C56 C55 122.2(7)
N62 N61 C65 105.7(5)
N62 N61 Ir1 138.6(4)
C65 N61 Ir1 115.6(4)
C63 N62 N61 110.9(6)
C63 N62 C71 126.6(6)
N61 N62 C71 121.3(5)
C64 C63 N62 108.2(6)
C63 C64 C65 105.9(6)
N61 C65 C64 109.3(6)
N61 C65 C52 117.9(6)
C64 C65 C52 132.8(6)
N62 C71 C72 112.5(5)
C73 C72 C77 119.5(6)
C73 C72 C71 118.7(6)
C77 C72 C71 121.8(6)
C72 C73 C74 119.5(6)
C73 C74 C75 122.2(6)
C76 C75 C74 117.1(6)
C76 C75 C81 121.0(6)
C74 C75 C81 121.8(6)
C75 C76 C77 121.3(6)
C72 C77 C76 120.3(6)
C86 C81 C82 117.3(6)
C86 C81 C75 122.3(6)
C82 C81 C75 120.4(6)
C83 C82 C81 120.7(6)
C84 C83 C82 121.2(6)
C83 C84 C85 119.1(6)
C83 C84 C87 120.9(7)
C85 C84 C87 120.0(7)
C86 C85 C84 119.8(7)
C85 C86 C81 121.9(7)
N92 C87 C84 111.4(6)
C95 N91 N92 104.5(6)
N91 N92 C93 112.0(6)
N91 N92 C87 119.5(6)
C93 N92 C87 127.6(6)
N92 C93 C94 107.3(6)
C93 C94 C95 103.8(6)
N91 C95 C94 112.3(6)
N91 C95 C102 120.1(6)
C94 C95 C102 127.5(7)
C102 N101 C106 117.7(7)
N101 C102 C103 122.4(7)
N101 C102 C95 116.5(6)
C103 C102 C95 121.0(7)
C102 C103 C104 118.6(8)
C105 C104 C103 119.4(9)
C104 C105 C106 118.3(8)
N101 C106 C105 123.5(8)

loop_
_geom_bond_atom_site_label_1
_geom_bond_atom_site_label_2
_geom_bond_distance
Ir1 C41 1.992(7)
Ir1 C21 2.008(7)
Ir1 N11 2.047(6)
Ir1 N31 2.054(6)
Ir1 N61 2.158(5)
Ir1 N51 2.169(5)
F1 C43 1.376(9)
C1 Cl2 1.719(8)
C1 Cl1 1.750(7)
C1 Cl3 1.778(8)
N1 O4 1.220(7)
N1 O3 1.223(8)
N1 O5 1.258(8)
F2 C45 1.361(8)
F3 C23 1.363(11)
F4 C25 1.366(11)
N11 C16 1.331(9)
N11 C12 1.346(9)
C12 C13 1.433(11)
C12 C22 1.489(11)
C13 C14 1.376(12)
C14 C15 1.355(12)
C15 C16 1.373(10)
C21 C26 1.402(10)
C21 C22 1.417(11)
C22 C23 1.388(11)
C23 C24 1.324(14)
C24 C25 1.373(15)
C25 C26 1.408(12)
N31 C36 1.340(8)
N31 C32 1.355(9)
C32 C33 1.397(10)
C32 C42 1.488(9)
C33 C34 1.382(11)
C34 C35 1.362(11)
C35 C36 1.372(10)
C41 C46 1.381(9)
C41 C42 1.416(9)
C42 C43 1.374(10)
C43 C44 1.372(11)
C44 C45 1.373(11)
C45 C46 1.402(10)
N51 C56 1.344(8)
N51 C52 1.357(8)
C52 C53 1.386(9)
C52 C65 1.446(9)
C53 C54 1.363(9)
C54 C55 1.379(10)
C55 C56 1.386(9)
N61 N62 1.350(7)
N61 C65 1.350(8)
N62 C63 1.347(8)
N62 C71 1.465(8)
C63 C64 1.345(10)
C64 C65 1.407(9)
C71 C72 1.514(9)
C72 C73 1.378(9)
C72 C77 1.385(9)
C73 C74 1.386(9)
C74 C75 1.397(9)
C75 C76 1.380(9)
C75 C81 1.483(9)
C76 C77 1.393(9)
C81 C86 1.390(9)
C81 C82 1.407(9)
C82 C83 1.386(9)
C83 C84 1.363(10)
C84 C85 1.406(10)
C84 C87 1.522(10)
C85 C86 1.376(9)
C87 N92 1.454(9)
N91 C95 1.334(9)
N91 N92 1.335(8)
N92 C93 1.354(9)
C93 C94 1.375(10)
C94 C95 1.392(9)
C95 C102 1.480(10)
N101 C102 1.334(9)
N101 C106 1.334(9)
C102 C103 1.382(11)
C103 C104 1.391(12)
C104 C105 1.358(12)
C105 C106 1.382(12)
